data_4086467
loop_
_publ_author_name
'Farrell, Wesley S.'
'Yonke, Brendan L.'
'Reeds, Jonathan P.'
'Zavalij, Peter Y.'
'Sita, Lawrence R.'

_publ_section_title
;
 Small-Molecule Activation within the Group 6 Complexes
 (\h5-C5Me5)[N(iPr)C(Me)N(iPr)]M(CO)(L) for M = Mo, W and L = N2, NCMe,
 \h2-Alkene, SMe2, C3H6O
;
_journal_issue 8
_journal_name_full Organometallics
_journal_page_first 1132
_journal_paper_doi 10.1021/acs.organomet.6b00131
_journal_volume 35
_journal_year 2016
_chemical_formula_moiety 'C26 H42 N2 O W'
_chemical_formula_sum 'C26 H42 N2 O W'
_chemical_formula_weight 582.46
_chemical_name_systematic W-complex
_space_group_crystal_system orthorhombic
_space_group_IT_number 61
_space_group_name_Hall '-P 2ac 2ab'
_space_group_name_H-M_alt 'P b c a'
_symmetry_cell_setting orthorhombic
_symmetry_space_group_name_Hall '-P 2ac 2ab'
_symmetry_space_group_name_H-M 'P b c a'
_atom_sites_solution_hydrogens mixed
_atom_sites_solution_primary direct
_atom_sites_solution_secondary difmap
_audit_creation_method 'SHELXL-2014 & ZCIF'
_cell_angle_alpha 90
_cell_angle_beta 90
_cell_angle_gamma 90
_cell_formula_units_Z 8
_cell_length_a 10.3802(4)
_cell_length_b 15.4178(6)
_cell_length_c 30.7393(13)
_cell_measurement_reflns_used 18726
_cell_measurement_temperature 100(2)
_cell_measurement_theta_max 32.2
_cell_measurement_theta_min 2.4
_cell_volume 4919.5(3)
_computing_cell_refinement Apex2
_computing_data_collection 'Apex2 (Bruker, 2010)'
_computing_data_reduction 'Apex2, Saint'
_computing_molecular_graphics 'XSHEL (Bruker, 2004)'
_computing_publication_material 'Apex2, SHELXL-2014, Platon (Spek, 1990)'
_computing_structure_refinement 'ShelXL-2014 (Sheldrick, 2014)'
_computing_structure_solution 'ShelXS-97 (Sheldrick, 2008)'
_diffrn_ambient_temperature 100(2)
_diffrn_detector 'CCD area detector'
_diffrn_detector_area_resol_mean 8.333
_diffrn_measured_fraction_theta_full 1.000
_diffrn_measured_fraction_theta_max 1.000
_diffrn_measurement_device_type 'Bruker Smart Apex II CCD'
_diffrn_measurement_method '\f and \w scans'
_diffrn_measurement_specimen_support 'MiTeGen loop'
_diffrn_orient_matrix_type standard
_diffrn_orient_matrix_UB_11 -0.0509961
_diffrn_orient_matrix_UB_12 0.0550213
_diffrn_orient_matrix_UB_13 -0.0003594
_diffrn_orient_matrix_UB_21 0.0045868
_diffrn_orient_matrix_UB_22 0.0010788
_diffrn_orient_matrix_UB_23 -0.0324897
_diffrn_orient_matrix_UB_31 -0.0816048
_diffrn_orient_matrix_UB_32 -0.0343277
_diffrn_orient_matrix_UB_33 -0.0016076
_diffrn_radiation_monochromator graphite
_diffrn_radiation_type MoK\a
_diffrn_radiation_wavelength 0.71073
_diffrn_reflns_av_R_equivalents 0.0407
_diffrn_reflns_av_unetI/netI 0.0233
_diffrn_reflns_Laue_measured_fraction_full 1.000
_diffrn_reflns_Laue_measured_fraction_max 1.000
_diffrn_reflns_limit_h_max 14
_diffrn_reflns_limit_h_min -14
_diffrn_reflns_limit_k_max 21
_diffrn_reflns_limit_k_min -21
_diffrn_reflns_limit_l_max 43
_diffrn_reflns_limit_l_min -43
_diffrn_reflns_number 63008
_diffrn_reflns_point_group_measured_fraction_full 1.000
_diffrn_reflns_point_group_measured_fraction_max 1.000
_diffrn_reflns_theta_full 25.000
_diffrn_reflns_theta_max 29.999
_diffrn_reflns_theta_min 2.368
_diffrn_source 'sealed tube'
_exptl_absorpt_coefficient_mu 4.715
_exptl_absorpt_correction_T_max 0.595
_exptl_absorpt_correction_T_min 0.478
_exptl_absorpt_correction_type multi-scan
_exptl_absorpt_process_details 'SADABS (Sheldrick, 2008)'
_exptl_crystal_colour orange
_exptl_crystal_density_diffrn 1.573
_exptl_crystal_density_method 'not measured'
_exptl_crystal_description prism
_exptl_crystal_F_000 2352
_exptl_crystal_size_max 0.20
_exptl_crystal_size_mid 0.13
_exptl_crystal_size_min 0.11
_refine_diff_density_max 1.591
_refine_diff_density_min -0.530
_refine_diff_density_rms 0.105
_refine_ls_extinction_method none
_refine_ls_goodness_of_fit_ref 1.020
_refine_ls_hydrogen_treatment refU
_refine_ls_matrix_type full
_refine_ls_number_parameters 306
_refine_ls_number_reflns 7182
_refine_ls_number_restraints 0
_refine_ls_restrained_S_all 1.020
_refine_ls_R_factor_all 0.0322
_refine_ls_R_factor_gt 0.0217
_refine_ls_shift/su_max 0.001
_refine_ls_shift/su_mean 0.000
_refine_ls_structure_factor_coef Fsqd
_refine_ls_weighting_details 'w=1/[\s^2^(Fo^2^)+(0.0210P)^2^+4.9000P] where P=(Fo^2^+2Fc^2^)/3'
_refine_ls_weighting_scheme calc
_refine_ls_wR_factor_gt 0.0459
_refine_ls_wR_factor_ref 0.0498
_reflns_Friedel_coverage 0.000
_reflns_number_gt 5815
_reflns_number_total 7182
_reflns_threshold_expression 'I > 2\s(I)'
_cod_data_source_file om6b00131_si_001.cif
_cod_data_source_block cmpd_11
_cod_depositor_comments
;
The following automatic conversions were performed:

'_symmetry_cell_setting' value 'Orthorhombic' changed to
'orthorhombic' according to
/usr/data/users/saulius/crontab/automatic-downloads/rss-feeds/ACS/lib/dictionaries/cif_core.dic
dictionary named 'cif_core.dic' version 2.4.2 from 2011-04-26.

Automatic conversion script
Id: cif_fix_values 4268 2015-11-12 08:31:59Z antanas 

 Adding full bibliography for 4086460--4086471.cif.
;
_cod_original_sg_symbol_H-M Pbca
_cod_database_code 4086467
_shelx_shelxl_version_number 2014/7
_shelx_space_group_comment
;
The symmetry employed for this shelxl refinement is uniquely defined
by the following loop, which should always be used as a source of
symmetry information in preference to the above space-group names.
They are only intended as comments.
;
_shelx_estimated_absorpt_t_min 0.452
_shelx_estimated_absorpt_t_max 0.625

loop_
_space_group_symop_operation_xyz
'x, y, z'
'-x+1/2, -y, z+1/2'
'-x, y+1/2, -z+1/2'
'x+1/2, -y+1/2, -z'
'-x, -y, -z'
'x-1/2, y, -z-1/2'
'x, -y-1/2, z-1/2'
'-x-1/2, y-1/2, z'

loop_
_atom_site_label
_atom_site_type_symbol
_atom_site_fract_x
_atom_site_fract_y
_atom_site_fract_z
_atom_site_U_iso_or_equiv
_atom_site_adp_type
_atom_site_occupancy
_atom_site_site_symmetry_order
_atom_site_calc_flag
_atom_site_refinement_flags_posn
W1 W 0.02763(2) 0.95073(2) 0.36776(2) 0.01239(3) Uani 1 1 d .
C1 C 0.1586(2) 0.98295(17) 0.32569(8) 0.0212(5) Uani 1 1 d .
O1 O 0.23353(19) 1.00230(14) 0.29891(6) 0.0319(5) Uani 1 1 d .
C2 C 0.1622(2) 0.93865(14) 0.42240(7) 0.0140(4) Uani 1 1 d .
H2 H 0.118(3) 0.9137(18) 0.4460(9) 0.020(7) Uiso 1 1 d .
C3 C 0.2092(2) 0.88296(16) 0.38663(8) 0.0162(4) Uani 1 1 d .
H3 H 0.192(2) 0.8235(17) 0.3860(8) 0.013(6) Uiso 1 1 d .
C4 C 0.3510(2) 0.90843(16) 0.38135(9) 0.0213(5) Uani 1 1 d .
H4 H 0.3905 0.8940 0.3526 0.015(7) Uiso 1 1 calc R
C5 C 0.4183(2) 0.86809(18) 0.42152(9) 0.0261(6) Uani 1 1 d .
H5A H 0.5132 0.8708 0.4187 0.025(5) Uiso 1 1 calc R
H5B H 0.3919 0.8070 0.4257 0.025(5) Uiso 1 1 calc R
C6 C 0.3703(2) 0.92617(17) 0.45961(9) 0.0233(5) Uani 1 1 d .
H6A H 0.3224 0.8917 0.4814 0.023(5) Uiso 1 1 calc R
H6B H 0.4430 0.9560 0.4741 0.023(5) Uiso 1 1 calc R
C7 C 0.2807(2) 0.99178(16) 0.43648(8) 0.0183(5) Uani 1 1 d .
H7 H 0.2616 1.0460 0.4531 0.019(7) Uiso 1 1 calc R
C8 C 0.3542(2) 1.00452(17) 0.39394(9) 0.0237(5) Uani 1 1 d .
H8A H 0.4427 1.0266 0.3985 0.035(6) Uiso 1 1 calc R
H8B H 0.3075 1.0418 0.3730 0.035(6) Uiso 1 1 calc R
C10 C -0.0584(2) 0.78874(16) 0.35990(8) 0.0194(5) Uani 1 1 d .
C11 C -0.0929(3) 0.69407(17) 0.35356(10) 0.0291(6) Uani 1 1 d .
H11A H -0.1017 0.6660 0.3820 0.066(7) Uiso 1 1 calc R
H11B H -0.0247 0.6652 0.3369 0.066(7) Uiso 1 1 calc R
H11C H -0.1745 0.6898 0.3377 0.066(7) Uiso 1 1 calc R
N12 N -0.02605(19) 0.84101(13) 0.32730(6) 0.0175(4) Uani 1 1 d .
C13 C 0.0093(3) 0.80678(18) 0.28430(9) 0.0250(6) Uani 1 1 d .
H13 H -0.0461 0.7550 0.2784 0.033(8) Uiso 1 1 calc R
C14 C -0.0158(3) 0.8729(2) 0.24893(9) 0.0312(6) Uani 1 1 d .
H14A H -0.1061 0.8913 0.2501 0.034(5) Uiso 1 1 calc R
H14B H 0.0022 0.8470 0.2205 0.034(5) Uiso 1 1 calc R
H14C H 0.0403 0.9233 0.2533 0.034(5) Uiso 1 1 calc R
C15 C 0.1503(3) 0.7769(2) 0.28387(10) 0.0343(7) Uani 1 1 d .
H15A H 0.2057 0.8245 0.2937 0.040(5) Uiso 1 1 calc R
H15B H 0.1746 0.7600 0.2543 0.040(5) Uiso 1 1 calc R
H15C H 0.1605 0.7272 0.3034 0.040(5) Uiso 1 1 calc R
N16 N -0.05323(17) 0.83172(13) 0.39719(7) 0.0168(4) Uani 1 1 d .
C17 C -0.0757(2) 0.79451(16) 0.44051(8) 0.0201(5) Uani 1 1 d .
H17 H -0.0710 0.8444 0.4613 0.021(7) Uiso 1 1 calc R
C18 C 0.0302(2) 0.73100(17) 0.45496(9) 0.0253(5) Uani 1 1 d .
H18A H 0.0293 0.6799 0.4360 0.037(5) Uiso 1 1 calc R
H18B H 0.0143 0.7130 0.4851 0.037(5) Uiso 1 1 calc R
H18C H 0.1143 0.7596 0.4530 0.037(5) Uiso 1 1 calc R
C19 C -0.2103(2) 0.7543(2) 0.44706(10) 0.0308(6) Uani 1 1 d .
H19A H -0.2747 0.7895 0.4319 0.040(5) Uiso 1 1 calc R
H19B H -0.2306 0.7525 0.4782 0.040(5) Uiso 1 1 calc R
H19C H -0.2111 0.6952 0.4353 0.040(5) Uiso 1 1 calc R
C20 C -0.0017(3) 1.09851(16) 0.36511(9) 0.0225(5) Uani 1 1 d .
C21 C -0.0822(3) 1.05825(16) 0.33248(8) 0.0234(5) Uani 1 1 d .
C22 C -0.1790(2) 1.00811(17) 0.35438(9) 0.0222(5) Uani 1 1 d .
C23 C -0.1592(2) 1.01917(16) 0.40000(8) 0.0196(5) Uani 1 1 d .
C24 C -0.0507(2) 1.07326(16) 0.40684(8) 0.0188(5) Uani 1 1 d .
C25 C 0.0949(3) 1.16872(17) 0.35622(10) 0.0337(7) Uani 1 1 d .
H25A H 0.0509 1.2249 0.3549 0.052(6) Uiso 1 1 calc R
H25B H 0.1378 1.1573 0.3284 0.052(6) Uiso 1 1 calc R
H25C H 0.1592 1.1698 0.3796 0.052(6) Uiso 1 1 calc R
C26 C -0.0822(4) 1.0828(2) 0.28518(9) 0.0405(8) Uani 1 1 d .
H26A H -0.1345 1.0412 0.2688 0.056(7) Uiso 1 1 calc R
H26B H 0.0064 1.0820 0.2741 0.056(7) Uiso 1 1 calc R
H26C H -0.1183 1.1411 0.2818 0.056(7) Uiso 1 1 calc R
C27 C -0.2875(3) 0.9583(2) 0.33393(10) 0.0329(7) Uani 1 1 d .
H27A H -0.2692 0.9493 0.3030 0.051(6) Uiso 1 1 calc R
H27B H -0.3679 0.9911 0.3371 0.051(6) Uiso 1 1 calc R
H27C H -0.2963 0.9019 0.3484 0.051(6) Uiso 1 1 calc R
C28 C -0.2447(3) 0.98513(19) 0.43528(10) 0.0294(6) Uani 1 1 d .
H28A H -0.1934 0.9745 0.4615 0.046(6) Uiso 1 1 calc R
H28B H -0.2846 0.9308 0.4257 0.046(6) Uiso 1 1 calc R
H28C H -0.3120 1.0278 0.4417 0.046(6) Uiso 1 1 calc R
C29 C -0.0056(2) 1.10664(18) 0.44998(9) 0.0231(5) Uani 1 1 d .
H29A H -0.0046 1.0591 0.4711 0.042(6) Uiso 1 1 calc R
H29B H -0.0642 1.1522 0.4601 0.042(6) Uiso 1 1 calc R
H29C H 0.0815 1.1305 0.4470 0.042(6) Uiso 1 1 calc R

loop_
_atom_site_aniso_label
_atom_site_aniso_U_11
_atom_site_aniso_U_22
_atom_site_aniso_U_33
_atom_site_aniso_U_23
_atom_site_aniso_U_13
_atom_site_aniso_U_12
W1 0.01401(4) 0.01082(5) 0.01236(5) -0.00039(3) -0.00040(3) -0.00052(3)
C1 0.0261(12) 0.0181(12) 0.0194(12) -0.0035(10) -0.0008(9) -0.0036(10)
O1 0.0351(11) 0.0381(12) 0.0224(10) 0.0001(9) 0.0103(8) -0.0109(9)
C2 0.0145(9) 0.0131(11) 0.0145(11) 0.0002(8) 0.0003(8) -0.0013(8)
C3 0.0141(10) 0.0161(11) 0.0185(12) -0.0034(9) -0.0010(8) -0.0013(9)
C4 0.0159(10) 0.0203(12) 0.0278(13) -0.0074(10) 0.0031(9) -0.0020(9)
C5 0.0144(10) 0.0252(14) 0.0387(16) -0.0077(11) -0.0056(10) 0.0025(10)
C6 0.0189(11) 0.0220(12) 0.0288(14) -0.0060(10) -0.0085(10) -0.0005(10)
C7 0.0158(10) 0.0162(11) 0.0229(12) -0.0041(9) -0.0030(9) -0.0022(9)
C8 0.0172(10) 0.0243(13) 0.0294(14) -0.0032(11) 0.0017(10) -0.0066(10)
C10 0.0161(10) 0.0165(11) 0.0257(14) 0.0002(10) -0.0044(9) -0.0005(9)
C11 0.0374(15) 0.0151(12) 0.0348(15) -0.0011(11) -0.0091(12) -0.0067(12)
N12 0.0191(9) 0.0155(10) 0.0179(10) -0.0036(8) -0.0051(8) -0.0002(8)
C13 0.0265(13) 0.0245(13) 0.0239(13) -0.0087(11) -0.0018(10) -0.0003(11)
C14 0.0382(15) 0.0358(16) 0.0194(13) -0.0035(12) -0.0024(11) -0.0035(13)
C15 0.0288(14) 0.0359(17) 0.0381(17) -0.0173(13) -0.0004(12) 0.0046(12)
N16 0.0168(9) 0.0153(9) 0.0182(10) 0.0023(8) -0.0021(7) -0.0033(7)
C17 0.0178(10) 0.0196(12) 0.0229(13) 0.0066(10) -0.0004(9) -0.0050(10)
C18 0.0267(12) 0.0213(13) 0.0278(14) 0.0083(10) -0.0041(11) -0.0043(11)
C19 0.0238(12) 0.0296(15) 0.0389(17) 0.0112(13) 0.0026(11) -0.0075(12)
C20 0.0326(13) 0.0104(11) 0.0246(13) 0.0002(9) -0.0016(10) 0.0014(9)
C21 0.0348(13) 0.0150(12) 0.0205(12) 0.0006(10) -0.0062(10) 0.0069(11)
C22 0.0205(11) 0.0188(12) 0.0274(13) -0.0034(10) -0.0091(10) 0.0076(10)
C23 0.0162(10) 0.0164(11) 0.0263(13) -0.0014(10) 0.0002(9) 0.0069(9)
C24 0.0211(11) 0.0161(11) 0.0193(12) -0.0032(9) -0.0004(9) 0.0052(9)
C25 0.0519(19) 0.0159(13) 0.0332(16) 0.0003(11) 0.0057(13) -0.0096(13)
C26 0.073(2) 0.0269(15) 0.0220(15) 0.0051(12) -0.0113(15) 0.0102(16)
C27 0.0233(12) 0.0362(17) 0.0392(16) -0.0119(14) -0.0119(12) 0.0077(12)
C28 0.0196(11) 0.0282(15) 0.0404(17) -0.0041(12) 0.0073(11) 0.0016(11)
C29 0.0240(12) 0.0237(13) 0.0215(13) -0.0069(10) -0.0012(9) 0.0049(10)

loop_
_atom_type_symbol
_atom_type_description
_atom_type_scat_dispersion_real
_atom_type_scat_dispersion_imag
_atom_type_scat_source
C C 0.0033 0.0016 'International Tables Vol C Tables 4.2.6.8 and 6.1.1.4'
H H 0.0000 0.0000 'International Tables Vol C Tables 4.2.6.8 and 6.1.1.4'
N N 0.0061 0.0033 'International Tables Vol C Tables 4.2.6.8 and 6.1.1.4'
O O 0.0106 0.0060 'International Tables Vol C Tables 4.2.6.8 and 6.1.1.4'
W W -0.8490 6.8722 'International Tables Vol C Tables 4.2.6.8 and 6.1.1.4'

loop_
_geom_angle_atom_site_label_1
_geom_angle_atom_site_label_2
_geom_angle_atom_site_label_3
_geom_angle
C1 W1 N12 89.86(9)
C1 W1 C2 94.94(10)
N12 W1 C2 122.40(8)
C1 W1 N16 138.66(9)
N12 W1 N16 59.38(8)
C2 W1 N16 81.83(8)
C1 W1 C3 72.63(10)
N12 W1 C3 90.04(8)
C2 W1 C3 39.03(8)
N16 W1 C3 79.96(8)
C1 W1 C21 81.24(11)
N12 W1 C21 99.50(8)
C2 W1 C21 137.99(9)
N16 W1 C21 127.34(9)
C3 W1 C21 152.17(10)
C1 W1 C20 79.36(10)
N12 W1 C20 135.82(8)
C2 W1 C20 101.27(9)
N16 W1 C20 141.84(8)
C3 W1 C20 125.78(9)
C21 W1 C20 36.76(9)
C1 W1 C22 115.16(10)
N12 W1 C22 87.65(8)
C2 W1 C22 138.20(9)
N16 W1 C22 92.15(8)
C3 W1 C22 171.85(9)
C21 W1 C22 35.97(10)
C20 W1 C22 60.10(9)
C1 W1 C24 111.86(10)
N12 W1 C24 144.96(8)
C2 W1 C24 84.18(8)
N16 W1 C24 108.79(8)
C3 W1 C24 121.92(8)
C21 W1 C24 59.58(9)
C20 W1 C24 35.62(9)
C22 W1 C24 58.63(8)
C1 W1 C23 136.26(10)
N12 W1 C23 111.62(8)
C2 W1 C23 103.52(8)
N16 W1 C23 83.69(8)
C3 W1 C23 140.76(9)
C21 W1 C23 58.55(9)
C20 W1 C23 58.45(9)
C22 W1 C23 34.75(9)
C24 W1 C23 34.31(8)
O1 C1 W1 177.0(2)
C3 C2 C7 104.74(18)
C3 C2 W1 71.91(13)
C7 C2 W1 132.76(16)
C3 C2 H2 119.8(17)
C7 C2 H2 113.1(17)
W1 C2 H2 108.2(17)
C2 C3 C4 104.30(19)
C2 C3 W1 69.07(12)
C4 C3 W1 131.60(18)
C2 C3 H3 121.5(16)
C4 C3 H3 115.8(16)
W1 C3 H3 106.9(16)
C8 C4 C3 103.98(19)
C8 C4 C5 100.2(2)
C3 C4 C5 104.2(2)
C8 C4 H4 115.5
C3 C4 H4 115.5
C5 C4 H4 115.5
C4 C5 C6 103.0(2)
C4 C5 H5A 111.2
C6 C5 H5A 111.2
C4 C5 H5B 111.2
C6 C5 H5B 111.2
H5A C5 H5B 109.1
C7 C6 C5 102.9(2)
C7 C6 H6A 111.2
C5 C6 H6A 111.2
C7 C6 H6B 111.2
C5 C6 H6B 111.2
H6A C6 H6B 109.1
C8 C7 C2 103.11(19)
C8 C7 C6 100.2(2)
C2 C7 C6 105.16(19)
C8 C7 H7 115.5
C2 C7 H7 115.5
C6 C7 H7 115.5
C7 C8 C4 94.7(2)
C7 C8 H8A 112.8
C4 C8 H8A 112.8
C7 C8 H8B 112.8
C4 C8 H8B 112.8
H8A C8 H8B 110.3
N16 C10 N12 109.8(2)
N16 C10 C11 127.0(2)
N12 C10 C11 123.2(2)
C10 C11 H11A 109.5
C10 C11 H11B 109.5
H11A C11 H11B 109.5
C10 C11 H11C 109.5
H11A C11 H11C 109.5
H11B C11 H11C 109.5
C10 N12 C13 121.5(2)
C10 N12 W1 96.05(15)
C13 N12 W1 136.93(17)
N12 C13 C14 111.2(2)
N12 C13 C15 110.7(2)
C14 C13 C15 111.1(2)
N12 C13 H13 107.9
C14 C13 H13 107.9
C15 C13 H13 107.9
C13 C14 H14A 109.5
C13 C14 H14B 109.5
H14A C14 H14B 109.5
C13 C14 H14C 109.5
H14A C14 H14C 109.5
H14B C14 H14C 109.5
C13 C15 H15A 109.5
C13 C15 H15B 109.5
H15A C15 H15B 109.5
C13 C15 H15C 109.5
H15A C15 H15C 109.5
H15B C15 H15C 109.5
C10 N16 C17 125.6(2)
C10 N16 W1 94.38(15)
C17 N16 W1 139.06(16)
N16 C17 C18 113.4(2)
N16 C17 C19 114.8(2)
C18 C17 C19 110.7(2)
N16 C17 H17 105.7
C18 C17 H17 105.7
C19 C17 H17 105.7
C17 C18 H18A 109.5
C17 C18 H18B 109.5
H18A C18 H18B 109.5
C17 C18 H18C 109.5
H18A C18 H18C 109.5
H18B C18 H18C 109.5
C17 C19 H19A 109.5
C17 C19 H19B 109.5
H19A C19 H19B 109.5
C17 C19 H19C 109.5
H19A C19 H19C 109.5
H19B C19 H19C 109.5
C24 C20 C21 107.4(2)
C24 C20 C25 126.6(2)
C21 C20 C25 124.7(2)
C24 C20 W1 75.31(14)
C21 C20 W1 71.08(14)
C25 C20 W1 129.3(2)
C22 C21 C20 108.1(2)
C22 C21 C26 126.2(3)
C20 C21 C26 124.3(3)
C22 C21 W1 74.69(14)
C20 C21 W1 72.16(14)
C26 C21 W1 129.9(2)
C23 C22 C21 107.2(2)
C23 C22 C27 125.5(3)
C21 C22 C27 127.2(3)
C23 C22 W1 75.08(13)
C21 C22 W1 69.35(14)
C27 C22 W1 124.32(18)
C24 C23 C22 109.3(2)
C24 C23 C28 124.8(2)
C22 C23 C28 125.8(2)
C24 C23 W1 71.38(13)
C22 C23 W1 70.17(13)
C28 C23 W1 128.25(17)
C23 C24 C20 108.0(2)
C23 C24 C29 125.6(2)
C20 C24 C29 126.0(2)
C23 C24 W1 74.32(14)
C20 C24 W1 69.07(14)
C29 C24 W1 127.75(16)
C20 C25 H25A 109.5
C20 C25 H25B 109.5
H25A C25 H25B 109.5
C20 C25 H25C 109.5
H25A C25 H25C 109.5
H25B C25 H25C 109.5
C21 C26 H26A 109.5
C21 C26 H26B 109.5
H26A C26 H26B 109.5
C21 C26 H26C 109.5
H26A C26 H26C 109.5
H26B C26 H26C 109.5
C22 C27 H27A 109.5
C22 C27 H27B 109.5
H27A C27 H27B 109.5
C22 C27 H27C 109.5
H27A C27 H27C 109.5
H27B C27 H27C 109.5
C23 C28 H28A 109.5
C23 C28 H28B 109.5
H28A C28 H28B 109.5
C23 C28 H28C 109.5
H28A C28 H28C 109.5
H28B C28 H28C 109.5
C24 C29 H29A 109.5
C24 C29 H29B 109.5
H29A C29 H29B 109.5
C24 C29 H29C 109.5
H29A C29 H29C 109.5
H29B C29 H29C 109.5

loop_
_geom_bond_atom_site_label_1
_geom_bond_atom_site_label_2
_geom_bond_distance
W1 C1 1.941(3)
W1 N12 2.1723(19)
W1 C2 2.192(2)
W1 N16 2.2113(19)
W1 C3 2.231(2)
W1 C21 2.286(2)
W1 C20 2.300(3)
W1 C22 2.356(2)
W1 C24 2.382(2)
W1 C23 2.420(2)
C1 O1 1.171(3)
C2 C3 1.478(3)
C2 C7 1.540(3)
C2 H2 0.94(3)
C3 C4 1.533(3)
C3 H3 0.93(3)
C4 C8 1.532(4)
C4 C5 1.549(4)
C4 H4 1.0000
C5 C6 1.556(4)
C5 H5A 0.9900
C5 H5B 0.9900
C6 C7 1.547(3)
C6 H6A 0.9900
C6 H6B 0.9900
C7 C8 1.526(3)
C7 H7 1.0000
C8 H8A 0.9900
C8 H8B 0.9900
C10 N16 1.325(3)
C10 N12 1.329(3)
C10 C11 1.515(3)
C11 H11A 0.9800
C11 H11B 0.9800
C11 H11C 0.9800
N12 C13 1.470(3)
C13 C14 1.513(4)
C13 C15 1.534(4)
C13 H13 1.0000
C14 H14A 0.9800
C14 H14B 0.9800
C14 H14C 0.9800
C15 H15A 0.9800
C15 H15B 0.9800
C15 H15C 0.9800
N16 C17 1.469(3)
C17 C18 1.537(3)
C17 C19 1.542(3)
C17 H17 1.0000
C18 H18A 0.9800
C18 H18B 0.9800
C18 H18C 0.9800
C19 H19A 0.9800
C19 H19B 0.9800
C19 H19C 0.9800
C20 C24 1.434(4)
C20 C21 1.446(4)
C20 C25 1.501(4)
C21 C22 1.435(4)
C21 C26 1.502(4)
C22 C23 1.428(4)
C22 C27 1.502(4)
C23 C24 1.417(3)
C23 C28 1.496(4)
C24 C29 1.497(3)
C25 H25A 0.9800
C25 H25B 0.9800
C25 H25C 0.9800
C26 H26A 0.9800
C26 H26B 0.9800
C26 H26C 0.9800
C27 H27A 0.9800
C27 H27B 0.9800
C27 H27C 0.9800
C28 H28A 0.9800
C28 H28B 0.9800
C28 H28C 0.9800
C29 H29A 0.9800
C29 H29B 0.9800
C29 H29C 0.9800

loop_
_geom_torsion_atom_site_label_1
_geom_torsion_atom_site_label_2
_geom_torsion_atom_site_label_3
_geom_torsion_atom_site_label_4
_geom_torsion
C7 C2 C3 C4 -1.2(2)
W1 C2 C3 C4 129.50(18)
C7 C2 C3 W1 -130.74(17)
C2 C3 C4 C8 -31.4(3)
W1 C3 C4 C8 43.1(3)
C2 C3 C4 C5 73.2(2)
W1 C3 C4 C5 147.70(18)
C8 C4 C5 C6 35.6(2)
C3 C4 C5 C6 -71.8(2)
C4 C5 C6 C7 0.5(2)
C3 C2 C7 C8 33.5(2)
W1 C2 C7 C8 -45.3(3)
C3 C2 C7 C6 -71.1(2)
W1 C2 C7 C6 -149.88(18)
C5 C6 C7 C8 -36.6(2)
C5 C6 C7 C2 70.1(2)
C2 C7 C8 C4 -50.2(2)
C6 C7 C8 C4 58.1(2)
C3 C4 C8 C7 49.9(2)
C5 C4 C8 C7 -57.7(2)
N16 C10 N12 C13 163.9(2)
C11 C10 N12 C13 -15.2(4)
N16 C10 N12 W1 5.9(2)
C11 C10 N12 W1 -173.1(2)
C10 N12 C13 C14 154.6(2)
W1 N12 C13 C14 -58.5(3)
C10 N12 C13 C15 -81.4(3)
W1 N12 C13 C15 65.5(3)
N12 C10 N16 C17 -176.5(2)
C11 C10 N16 C17 2.5(4)
N12 C10 N16 W1 -5.8(2)
C11 C10 N16 W1 173.2(2)
C10 N16 C17 C18 68.7(3)
W1 N16 C17 C18 -97.2(3)
C10 N16 C17 C19 -60.0(3)
W1 N16 C17 C19 134.2(2)
C24 C20 C21 C22 -0.6(3)
C25 C20 C21 C22 -168.2(3)
W1 C20 C21 C22 66.60(17)
C24 C20 C21 C26 166.3(3)
C25 C20 C21 C26 -1.4(4)
W1 C20 C21 C26 -126.6(3)
C24 C20 C21 W1 -67.17(18)
C25 C20 C21 W1 125.2(3)
C20 C21 C22 C23 1.2(3)
C26 C21 C22 C23 -165.3(3)
W1 C21 C22 C23 66.12(16)
C20 C21 C22 C27 177.0(2)
C26 C21 C22 C27 10.5(4)
W1 C21 C22 C27 -118.1(3)
C20 C21 C22 W1 -64.93(17)
C26 C21 C22 W1 128.6(3)
C21 C22 C23 C24 -1.4(3)
C27 C22 C23 C24 -177.3(2)
W1 C22 C23 C24 60.93(17)
C21 C22 C23 C28 174.2(2)
C27 C22 C23 C28 -1.7(4)
W1 C22 C23 C28 -123.5(2)
C21 C22 C23 W1 -62.31(16)
C27 C22 C23 W1 121.8(3)
C22 C23 C24 C20 1.0(3)
C28 C23 C24 C20 -174.6(2)
W1 C23 C24 C20 61.22(17)
C22 C23 C24 C29 174.3(2)
C28 C23 C24 C29 -1.4(4)
W1 C23 C24 C29 -125.5(2)
C22 C23 C24 W1 -60.19(16)
C28 C23 C24 W1 124.1(2)
C21 C20 C24 C23 -0.3(3)
C25 C20 C24 C23 167.1(3)
W1 C20 C24 C23 -64.61(17)
C21 C20 C24 C29 -173.5(2)
C25 C20 C24 C29 -6.1(4)
W1 C20 C24 C29 122.2(2)
C21 C20 C24 W1 64.34(17)
C25 C20 C24 W1 -128.3(3)
